data_2216749
loop_
_publ_author_name
'Kai Zhao'
'Xian-Hong Yin'
'Yu Feng'
'Jie Zhu'

_publ_section_title
;Bis[3-chloro-6-(3,5-dimethyl-1<i>H</i>-pyrazol-1-yl-\k<i>N</i>^2^)picolinato-\k^2^<i>N</i>,<i>O</i>]cobalt(II)
 2.5-hydrate
;
_journal_coeditor_code SG2193
_journal_issue 12
_journal_name_full 'Acta Crystallographica Section E'
_journal_page_first m3024
_journal_page_last m3024
_journal_paper_doi 10.1107/S1600536807050623
_journal_volume 63
_journal_year 2007
_chemical_formula_iupac '[Co (C11 H9 Cl1 N3 O2)2], 2.5H2 O1'
_chemical_formula_moiety 'C22 H18 Cl2 Co N6 O4, 2.5H2 O1'
_chemical_formula_sum 'C22 H23 Cl2 Co N6 O6.5'
_chemical_formula_weight 605.29
_chemical_name_systematic
;
Bis[3-chloro-6-(3,5-dimethyl-1<i>H</i>-pyrazol-1-yl-\kN^2^)picolinato-
\k^2^N,O]cobalt(II) 2.5-hydrate
;
_space_group_IT_number 15
_symmetry_cell_setting monoclinic
_symmetry_space_group_name_Hall '-C 2yc'
_symmetry_space_group_name_H-M 'C 1 2/c 1'
_atom_sites_solution_hydrogens geom
_atom_sites_solution_primary direct
_atom_sites_solution_secondary difmap
_audit_creation_method SHELXL-97
_cell_angle_alpha 90.00
_cell_angle_beta 129.875(2)
_cell_angle_gamma 90.00
_cell_formula_units_Z 4
_cell_length_a 20.207(3)
_cell_length_b 11.7918(13)
_cell_length_c 14.3531(16)
_cell_measurement_reflns_used 3006
_cell_measurement_temperature 293(2)
_cell_measurement_theta_max 28.037
_cell_measurement_theta_min 2.17
_cell_volume 2624.7(6)
_computing_cell_refinement 'SMART (Siemens, 1996)'
_computing_data_collection 'SMART (Siemens, 1996)'
_computing_data_reduction 'SAINT (Siemens, 1996)'
_computing_molecular_graphics 'SHELXTL (Sheldrick, 1997b)'
_computing_publication_material 'SHELXTL (Sheldrick, 1997b)'
_computing_structure_refinement 'SHELXL97 (Sheldrick, 1997a)'
_computing_structure_solution 'SHELXS97 (Sheldrick, 1997a)'
_diffrn_ambient_temperature 293(2)
_diffrn_measured_fraction_theta_full 1.000
_diffrn_measured_fraction_theta_max 1.000
_diffrn_measurement_device_type 'Bruker SMART CCD area-detector'
_diffrn_measurement_method '\f and \w'
_diffrn_radiation_monochromator graphite
_diffrn_radiation_source 'fine-focus sealed tube'
_diffrn_radiation_type MoK\a
_diffrn_radiation_wavelength 0.71073
_diffrn_reflns_av_R_equivalents 0.0252
_diffrn_reflns_av_sigmaI/netI 0.0267
_diffrn_reflns_limit_h_max 23
_diffrn_reflns_limit_h_min -24
_diffrn_reflns_limit_k_max 9
_diffrn_reflns_limit_k_min -14
_diffrn_reflns_limit_l_max 17
_diffrn_reflns_limit_l_min -16
_diffrn_reflns_number 6384
_diffrn_reflns_theta_full 25.01
_diffrn_reflns_theta_max 25.01
_diffrn_reflns_theta_min 2.17
_diffrn_standards_decay_% 0
_exptl_absorpt_coefficient_mu 0.909
_exptl_absorpt_correction_T_max 0.7298
_exptl_absorpt_correction_T_min 0.6494
_exptl_absorpt_correction_type multi-scan
_exptl_absorpt_process_details '(SADABS; Sheldrick, 1996)'
_exptl_crystal_colour red
_exptl_crystal_density_diffrn 1.532
_exptl_crystal_density_method 'not measured'
_exptl_crystal_description block
_exptl_crystal_F_000 1240
_exptl_crystal_size_max 0.52
_exptl_crystal_size_mid 0.39
_exptl_crystal_size_min 0.37
_refine_diff_density_max 0.711
_refine_diff_density_min -0.483
_refine_ls_extinction_method none
_refine_ls_goodness_of_fit_ref 1.093
_refine_ls_hydrogen_treatment constr
_refine_ls_matrix_type full
_refine_ls_number_parameters 175
_refine_ls_number_reflns 2305
_refine_ls_number_restraints 0
_refine_ls_restrained_S_all 1.093
_refine_ls_R_factor_all 0.0564
_refine_ls_R_factor_gt 0.0408
_refine_ls_shift/su_max 0.000
_refine_ls_shift/su_mean 0.000
_refine_ls_structure_factor_coef Fsqd
_refine_ls_weighting_details 'calc w=1/[\s^2^(Fo^2^)+(0.0624P)^2^+4.5881P] where P=(Fo^2^+2Fc^2^)/3'
_refine_ls_weighting_scheme calc
_refine_ls_wR_factor_gt 0.1125
_refine_ls_wR_factor_ref 0.1295
_reflns_number_gt 1847
_reflns_number_total 2305
_reflns_threshold_expression I>2\s(I)
_cod_data_source_file sg2193.cif
_cod_data_source_block I
_cod_depositor_comments
;
The following automatic conversions were performed:
'_symmetry_cell_setting' value 'Monoclinic' changed to 'monoclinic'
according to '/home/saulius/struct/CIF-dictionaries/cif_core.dic'
dictionary named 'cif_core.dic' version 2.4.1 from 2010-06-29.

Automatic conversion script
Id: cif_fix_enum 1527 2010-12-29 10:47:43Z saulius 

The following automatic conversions were performed:

'_symmetry_cell_setting' value 'Monoclinic' changed to 'monoclinic'
according to /home/saulius/struct/CIF-dictionaries/cif_core.dic
dictionary named 'cif_core.dic' version 2.4.1 from 2010-06-29.

Automatic conversion script
Id: cif_fix_values 1715 2011-07-08 13:25:40Z adriana 
;
_cod_original_cell_volume 2624.6(5)
_cod_original_sg_symbol_H-M 'C 2/c'
_cod_original_formula_sum 'C22 H23 Cl2 Co N6 O6.50'
_cod_database_code 2216749
_cod_database_fobs_code 2216749

loop_
_symmetry_equiv_pos_as_xyz
'x, y, z'
'-x, y, -z+1/2'
'x+1/2, y+1/2, z'
'-x+1/2, y+1/2, -z+1/2'
'-x, -y, -z'
'x, -y, z-1/2'
'-x+1/2, -y+1/2, -z'
'x+1/2, -y+1/2, z-1/2'

loop_
_atom_site_type_symbol
_atom_site_label
_atom_site_fract_x
_atom_site_fract_y
_atom_site_fract_z
_atom_site_U_iso_or_equiv
_atom_site_adp_type
_atom_site_calc_flag
_atom_site_refinement_flags
_atom_site_occupancy
Co Co1 0.0000 0.88230(5) 0.2500 0.0405(2) Uani d S 1
Cl Cl1 0.25684(7) 0.64296(9) 0.28440(10) 0.0700(3) Uani d . 1
N N1 0.12695(15) 0.8634(2) 0.3226(2) 0.0400(6) Uani d . 1
N N2 0.15784(15) 1.0115(2) 0.4471(2) 0.0435(6) Uani d . 1
N N3 0.06995(15) 1.0112(2) 0.3844(2) 0.0450(7) Uani d . 1
O O1 -0.00805(14) 0.7608(2) 0.1370(2) 0.0584(7) Uani d . 1
O O2 0.0689(2) 0.6276(3) 0.1374(4) 0.0981(12) Uani d . 1
O O3 0.0520(3) 0.4551(4) 0.4323(5) 0.160(2) Uani d . 1
H H3A 0.0156 0.5085 0.4053 0.192 Uiso d R 1
H H3B 0.0605 0.4261 0.4934 0.192 Uiso d R 1
O O4 0.0000 0.3204(11) 0.2500 0.118(4) Uani d SP 0.50
H H4A 0.0167 0.3626 0.3096 0.142 Uiso d PR 0.50
C C1 0.0613(2) 0.7152(3) 0.1753(3) 0.0539(9) Uani d . 1
C C2 0.1436(2) 0.7766(3) 0.2794(3) 0.0430(7) Uani d . 1
C C3 0.2279(2) 0.7541(3) 0.3311(3) 0.0489(8) Uani d . 1
C C4 0.2934(2) 0.8222(4) 0.4251(3) 0.0614(10) Uani d . 1
H H4 0.3503 0.8078 0.4595 0.074 Uiso calc R 1
C C5 0.2752(2) 0.9103(4) 0.4677(3) 0.0578(10) Uani d . 1
H H5 0.3186 0.9570 0.5300 0.069 Uiso calc R 1
C C6 0.18908(19) 0.9271(3) 0.4139(3) 0.0427(7) Uani d . 1
C C7 0.2919(3) 1.1245(4) 0.6132(4) 0.0785(14) Uani d . 1
H H7A 0.3035 1.1900 0.6614 0.118 Uiso calc R 1
H H7B 0.3102 1.1387 0.5669 0.118 Uiso calc R 1
H H7C 0.3227 1.0604 0.6654 0.118 Uiso calc R 1
C C8 0.1967(2) 1.1000(3) 0.5284(3) 0.0519(9) Uani d . 1
C C9 0.1331(2) 1.1555(4) 0.5161(3) 0.0591(10) Uani d . 1
H H9 0.1394 1.2196 0.5589 0.071 Uiso calc R 1
C C10 0.0553(2) 1.0985(3) 0.4266(3) 0.0503(8) Uani d . 1
C C11 -0.0344(3) 1.1244(4) 0.3785(4) 0.0714(12) Uani d . 1
H H11A -0.0708 1.0598 0.3348 0.107 Uiso calc R 1
H H11B -0.0565 1.1885 0.3250 0.107 Uiso calc R 1
H H11C -0.0333 1.1413 0.4448 0.107 Uiso calc R 1

loop_
_atom_site_aniso_label
_atom_site_aniso_U_11
_atom_site_aniso_U_22
_atom_site_aniso_U_33
_atom_site_aniso_U_12
_atom_site_aniso_U_13
_atom_site_aniso_U_23
Co1 0.0225(3) 0.0521(4) 0.0380(4) 0.000 0.0152(3) 0.000
Cl1 0.0582(6) 0.0774(7) 0.0825(7) 0.0267(5) 0.0489(6) 0.0137(5)
N1 0.0260(12) 0.0485(16) 0.0385(14) 0.0019(11) 0.0175(11) 0.0032(11)
N2 0.0247(12) 0.0551(17) 0.0372(14) -0.0030(12) 0.0137(11) -0.0024(12)
N3 0.0254(13) 0.0600(18) 0.0404(14) 0.0003(12) 0.0169(11) -0.0028(13)
O1 0.0334(12) 0.0703(17) 0.0556(15) -0.0012(11) 0.0212(11) -0.0165(12)
O2 0.0618(19) 0.095(2) 0.125(3) -0.0092(17) 0.054(2) -0.056(2)
O3 0.135(4) 0.127(4) 0.243(6) 0.037(3) 0.133(4) 0.064(4)
O4 0.084(7) 0.139(10) 0.111(8) 0.000 0.053(7) 0.000
C1 0.042(2) 0.059(2) 0.056(2) -0.0016(17) 0.0292(17) -0.0095(17)
C2 0.0363(16) 0.0491(19) 0.0426(17) 0.0051(14) 0.0247(15) 0.0072(14)
C3 0.0405(18) 0.058(2) 0.0521(19) 0.0134(16) 0.0315(16) 0.0133(16)
C4 0.0261(16) 0.083(3) 0.063(2) 0.0117(18) 0.0236(17) 0.011(2)
C5 0.0263(16) 0.079(3) 0.052(2) -0.0006(17) 0.0179(16) -0.0035(19)
C6 0.0285(15) 0.0522(19) 0.0378(16) -0.0001(14) 0.0168(14) 0.0042(14)
C7 0.039(2) 0.084(3) 0.081(3) -0.020(2) 0.024(2) -0.026(2)
C8 0.0371(18) 0.057(2) 0.0472(19) -0.0088(16) 0.0204(16) -0.0071(16)
C9 0.051(2) 0.061(2) 0.056(2) -0.0064(18) 0.0305(19) -0.0133(18)
C10 0.0389(18) 0.060(2) 0.0471(19) 0.0011(16) 0.0254(16) -0.0026(16)
C11 0.048(2) 0.085(3) 0.073(3) 0.004(2) 0.035(2) -0.020(2)

loop_
_atom_type_symbol
_atom_type_description
_atom_type_scat_dispersion_real
_atom_type_scat_dispersion_imag
_atom_type_scat_source
C C 0.0033 0.0016 'International Tables Vol C Tables 4.2.6.8 and 6.1.1.4'
H H 0.0000 0.0000 'International Tables Vol C Tables 4.2.6.8 and 6.1.1.4'
N N 0.0061 0.0033 'International Tables Vol C Tables 4.2.6.8 and 6.1.1.4'
O O 0.0106 0.0060 'International Tables Vol C Tables 4.2.6.8 and 6.1.1.4'
Co Co 0.3494 0.9721 'International Tables Vol C Tables 4.2.6.8 and 6.1.1.4'
Cl Cl 0.1484 0.1585 'International Tables Vol C Tables 4.2.6.8 and 6.1.1.4'

loop_
_geom_angle_atom_site_label_1
_geom_angle_atom_site_label_2
_geom_angle_atom_site_label_3
_geom_angle_site_symmetry_1
_geom_angle_site_symmetry_3
_geom_angle
N1 Co1 N1 . 2 167.64(15)
N1 Co1 O1 . . 76.79(9)
N1 Co1 O1 2 . 94.64(10)
N1 Co1 O1 . 2 94.64(10)
N1 Co1 O1 2 2 76.79(9)
O1 Co1 O1 . 2 93.49(16)
N1 Co1 N3 . . 74.49(10)
N1 Co1 N3 2 . 114.91(10)
O1 Co1 N3 . . 150.26(9)
O1 Co1 N3 2 . 96.33(11)
N1 Co1 N3 . 2 114.91(10)
N1 Co1 N3 2 2 74.49(10)
O1 Co1 N3 . 2 96.33(11)
O1 Co1 N3 2 2 150.26(9)
N3 Co1 N3 . 2 88.88(15)
C6 N1 C2 . . 122.0(3)
C6 N1 Co1 . . 121.3(2)
C2 N1 Co1 . . 116.4(2)
C8 N2 N3 . . 110.5(3)
C8 N2 C6 . . 133.1(3)
N3 N2 C6 . . 116.3(2)
C10 N3 N2 . . 105.8(3)
C10 N3 Co1 . . 139.3(2)
N2 N3 Co1 . . 114.9(2)
C1 O1 Co1 . . 116.5(2)
H3A O3 H3B . . 108.2
O2 C1 O1 . . 126.4(4)
O2 C1 C2 . . 117.8(3)
O1 C1 C2 . . 115.8(3)
N1 C2 C3 . . 119.0(3)
N1 C2 C1 . . 112.0(3)
C3 C2 C1 . . 129.0(3)
C2 C3 C4 . . 119.4(3)
C2 C3 Cl1 . . 122.9(3)
C4 C3 Cl1 . . 117.7(3)
C5 C4 C3 . . 120.7(3)
C5 C4 H4 . . 119.6
C3 C4 H4 . . 119.6
C4 C5 C6 . . 117.2(3)
C4 C5 H5 . . 121.4
C6 C5 H5 . . 121.4
N1 C6 C5 . . 121.5(3)
N1 C6 N2 . . 112.9(3)
C5 C6 N2 . . 125.6(3)
C8 C7 H7A . . 109.5
C8 C7 H7B . . 109.5
H7A C7 H7B . . 109.5
C8 C7 H7C . . 109.5
H7A C7 H7C . . 109.5
H7B C7 H7C . . 109.5
C9 C8 N2 . . 106.2(3)
C9 C8 C7 . . 129.0(4)
N2 C8 C7 . . 124.8(3)
C8 C9 C10 . . 107.5(3)
C8 C9 H9 . . 126.3
C10 C9 H9 . . 126.3
N3 C10 C9 . . 110.0(3)
N3 C10 C11 . . 120.5(3)
C9 C10 C11 . . 129.5(3)
C10 C11 H11A . . 109.5
C10 C11 H11B . . 109.5
H11A C11 H11B . . 109.5
C10 C11 H11C . . 109.5
H11A C11 H11C . . 109.5
H11B C11 H11C . . 109.5

loop_
_geom_bond_atom_site_label_1
_geom_bond_atom_site_label_2
_geom_bond_site_symmetry_2
_geom_bond_distance
Co1 N1 . 2.071(2)
Co1 N1 2 2.071(2)
Co1 O1 . 2.090(2)
Co1 O1 2 2.090(2)
Co1 N3 . 2.129(3)
Co1 N3 2 2.129(3)
Cl1 C3 . 1.735(4)
N1 C6 . 1.323(4)
N1 C2 . 1.346(4)
N2 C8 . 1.375(4)
N2 N3 . 1.384(3)
N2 C6 . 1.414(4)
N3 C10 . 1.321(4)
O1 C1 . 1.252(4)
O2 C1 . 1.221(4)
O3 H3A . 0.8500
O3 H3B . 0.8502
O4 H4A . 0.8500
C1 C2 . 1.529(5)
C2 C3 . 1.380(4)
C3 C4 . 1.388(5)
C4 C5 . 1.371(6)
C4 H4 . 0.9300
C5 C6 . 1.393(4)
C5 H5 . 0.9300
C7 C8 . 1.504(5)
C7 H7A . 0.9600
C7 H7B . 0.9600
C7 H7C . 0.9600
C8 C9 . 1.350(5)
C9 C10 . 1.408(5)
C9 H9 . 0.9300
C10 C11 . 1.499(5)
C11 H11A . 0.9600
C11 H11B . 0.9600
C11 H11C . 0.9600

loop_
_geom_hbond_atom_site_label_D
_geom_hbond_atom_site_label_H
_geom_hbond_atom_site_label_A
_geom_hbond_site_symmetry_A
_geom_hbond_distance_DH
_geom_hbond_distance_HA
_geom_hbond_distance_DA
_geom_hbond_angle_DHA
_geom_hbond_publ_flag
O3 H3A O2 2_555 0.850 1.981 2.825(8) 171.52 yes
O3 H3B O2 6_566 0.850 2.063 2.907(8) 171.96 yes
O4 H4A O3 1_555 0.850 1.786 2.636(8) 178.10 yes

loop_
_geom_torsion_atom_site_label_1
_geom_torsion_atom_site_label_2
_geom_torsion_atom_site_label_3
_geom_torsion_atom_site_label_4
_geom_torsion_site_symmetry_1
_geom_torsion
N1 Co1 N1 C6 2 -137.3(2)
O1 Co1 N1 C6 . 175.8(3)
O1 Co1 N1 C6 2 -91.7(3)
N3 Co1 N1 C6 . 3.6(2)
N3 Co1 N1 C6 2 84.9(3)
N1 Co1 N1 C2 2 36.9(2)
O1 Co1 N1 C2 . -10.1(2)
O1 Co1 N1 C2 2 82.4(2)
N3 Co1 N1 C2 . 177.7(2)
N3 Co1 N1 C2 2 -101.0(2)
C8 N2 N3 C10 . 0.1(4)
C6 N2 N3 C10 . -177.7(3)
C8 N2 N3 Co1 . 177.8(2)
C6 N2 N3 Co1 . 0.0(3)
N1 Co1 N3 C10 . 174.9(4)
N1 Co1 N3 C10 2 -13.7(4)
O1 Co1 N3 C10 . 159.4(3)
O1 Co1 N3 C10 2 -92.1(4)
N3 Co1 N3 C10 2 58.6(3)
N1 Co1 N3 N2 . -1.7(2)
N1 Co1 N3 N2 2 169.7(2)
O1 Co1 N3 N2 . -17.2(4)
O1 Co1 N3 N2 2 91.4(2)
N3 Co1 N3 N2 2 -118.0(2)
N1 Co1 O1 C1 . 15.0(3)
N1 Co1 O1 C1 2 -156.0(3)
O1 Co1 O1 C1 2 -79.0(3)
N3 Co1 O1 C1 . 30.3(4)
N3 Co1 O1 C1 2 129.1(3)
Co1 O1 C1 O2 . 163.4(4)
Co1 O1 C1 C2 . -16.8(4)
C6 N1 C2 C3 . -0.7(5)
Co1 N1 C2 C3 . -174.8(2)
C6 N1 C2 C1 . 179.1(3)
Co1 N1 C2 C1 . 5.0(3)
O2 C1 C2 N1 . -172.3(4)
O1 C1 C2 N1 . 7.8(5)
O2 C1 C2 C3 . 7.4(6)
O1 C1 C2 C3 . -172.4(3)
N1 C2 C3 C4 . -0.9(5)
C1 C2 C3 C4 . 179.4(3)
N1 C2 C3 Cl1 . 178.8(2)
C1 C2 C3 Cl1 . -0.9(5)
C2 C3 C4 C5 . 0.8(6)
Cl1 C3 C4 C5 . -179.0(3)
C3 C4 C5 C6 . 0.8(6)
C2 N1 C6 C5 . 2.4(5)
Co1 N1 C6 C5 . 176.2(3)
C2 N1 C6 N2 . -178.4(3)
Co1 N1 C6 N2 . -4.6(4)
C4 C5 C6 N1 . -2.4(5)
C4 C5 C6 N2 . 178.5(3)
C8 N2 C6 N1 . -174.4(3)
N3 N2 C6 N1 . 2.8(4)
C8 N2 C6 C5 . 4.8(6)
N3 N2 C6 C5 . -178.0(3)
N3 N2 C8 C9 . -0.3(4)
C6 N2 C8 C9 . 177.0(3)
N3 N2 C8 C7 . 178.8(4)
C6 N2 C8 C7 . -3.9(6)
N2 C8 C9 C10 . 0.4(4)
C7 C8 C9 C10 . -178.7(4)
N2 N3 C10 C9 . 0.1(4)
Co1 N3 C10 C9 . -176.7(3)
N2 N3 C10 C11 . -180.0(3)
Co1 N3 C10 C11 . 3.3(6)
C8 C9 C10 N3 . -0.3(5)
C8 C9 C10 C11 . 179.8(4)
